data_7127270
loop_
_publ_author_name
'Yasui, Takeshi'
'Kikuchi, Tomohiro'
'Yamamoto, Yoshihiko'

_publ_section_title
;
 Rhodium-catalyzed cycloisomerization of ester-tethered 1,6-diynes with
 cyclopropanol moiety leading to tetralone/exocyclic diene hybrid
 molecules.
;
_journal_issue 84
_journal_name_full 'Chemical communications (Cambridge, England)'
_journal_page_first 12865
_journal_page_last 12868
_journal_paper_doi 10.1039/d0cc05429a
_journal_volume 56
_journal_year 2020
_chemical_formula_moiety 'C21 H16 O3'
_chemical_formula_sum 'C21 H16 O3'
_chemical_formula_weight 316.36
_space_group_crystal_system orthorhombic
_space_group_IT_number 61
_space_group_name_Hall '-P 2ac 2ab'
_space_group_name_H-M_alt 'P b c a'
_atom_sites_solution_hydrogens geom
_atom_sites_solution_primary direct
_atom_sites_solution_secondary difmap
_audit_update_record
;
2020-06-03 deposited with the CCDC.	2020-09-16 downloaded from the CCDC.
;
_cell_angle_alpha 90.0000
_cell_angle_beta 90.0000
_cell_angle_gamma 90.0000
_cell_formula_units_Z 16
_cell_length_a 8.8744(6)
_cell_length_b 11.4021(7)
_cell_length_c 60.208(4)
_cell_measurement_reflns_used 7422
_cell_measurement_temperature 296
_cell_measurement_theta_max 68.00
_cell_measurement_theta_min 3.94
_cell_volume 6092.3(7)
_computing_cell_refinement 'RAPID AUTO'
_computing_data_collection 'RAPID AUTO (Rigaku, ????)'
_computing_data_reduction 'RAPID AUTO'
_computing_molecular_graphics 'CrystalStructure 4.2'
_computing_publication_material 'CrystalStructure 4.2 (Rigaku, 2015)'
_computing_structure_refinement 'SHELXL Version 2014/7 (Sheldrick, 2008)'
_computing_structure_solution SIR97
_diffrn_ambient_temperature 296
_diffrn_detector_area_resol_mean 10.000
_diffrn_measured_fraction_theta_full 1.000
_diffrn_measured_fraction_theta_max 0.999
_diffrn_measurement_device_type 'Rigaku R-AXIS RAPID'
_diffrn_measurement_method \w
_diffrn_radiation_type 'Cu K\a'
_diffrn_radiation_wavelength 1.54187
_diffrn_reflns_av_R_equivalents 0.1638
_diffrn_reflns_Laue_measured_fraction_full 1.000
_diffrn_reflns_Laue_measured_fraction_max 0.999
_diffrn_reflns_limit_h_max 10
_diffrn_reflns_limit_h_min -10
_diffrn_reflns_limit_k_max 13
_diffrn_reflns_limit_k_min -13
_diffrn_reflns_limit_l_max 72
_diffrn_reflns_limit_l_min -69
_diffrn_reflns_number 62519
_diffrn_reflns_point_group_measured_fraction_full 1.000
_diffrn_reflns_point_group_measured_fraction_max 0.999
_diffrn_reflns_theta_full 67.687
_diffrn_reflns_theta_max 68.203
_diffrn_reflns_theta_min 4.406
_diffrn_standards_number 0
_exptl_absorpt_coefficient_mu 0.740
_exptl_absorpt_correction_T_max 0.929
_exptl_absorpt_correction_T_min 0.601
_exptl_absorpt_correction_type multi-scan
_exptl_absorpt_process_details 'ABSCOR (Rigaku, 1995)'
_exptl_crystal_colour yellow
_exptl_crystal_density_diffrn 1.380
_exptl_crystal_density_method 'not measured'
_exptl_crystal_description platelet
_exptl_crystal_F_000 2656.00
_exptl_crystal_size_max 0.600
_exptl_crystal_size_mid 0.300
_exptl_crystal_size_min 0.100
_refine_diff_density_max 0.37
_refine_diff_density_min -0.32
_refine_ls_extinction_coef 0.00063(17)
_refine_ls_extinction_method SHELXL
_refine_ls_goodness_of_fit_ref 1.069
_refine_ls_hydrogen_treatment constr
_refine_ls_number_parameters 434
_refine_ls_number_reflns 5578
_refine_ls_number_restraints 0
_refine_ls_R_factor_all 0.1600
_refine_ls_R_factor_gt 0.1092
_refine_ls_shift/su_max 0.000
_refine_ls_structure_factor_coef Fsqd
_refine_ls_weighting_details 'w = 1/[\s^2^(Fo^2^)+(0.1606P)^2^+3.6736P] where P=(Fo^2^+2Fc^2^)/3'
_refine_ls_weighting_scheme calc
_refine_ls_wR_factor_gt 0.2772
_refine_ls_wR_factor_ref 0.3326
_reflns_Friedel_coverage 0.000
_reflns_number_gt 2997
_reflns_number_total 5578
_reflns_threshold_expression F^2^>2.0\s(F^2^)
_cod_data_source_file d0cc05429a3.cif
_cod_data_source_block KIK-0017-2
_cod_depositor_comments 'Adding full bibliography for 7127270--7127274.cif.'
_cod_original_cell_volume 6092.2(7)
_cod_database_code 7127270

loop_
_space_group_symop_id
_space_group_symop_operation_xyz
1 +X,+Y,+Z
2 1/2+X,1/2-Y,-Z
3 -X,1/2+Y,1/2-Z
4 1/2-X,-Y,1/2+Z
5 -X,-Y,-Z
6 -1/2-X,-1/2+Y,+Z
7 +X,-1/2-Y,-1/2+Z
8 -1/2+X,+Y,-1/2-Z

loop_
_atom_site_label
_atom_site_type_symbol
_atom_site_fract_x
_atom_site_fract_y
_atom_site_fract_z
_atom_site_U_iso_or_equiv
_atom_site_adp_type
_atom_site_occupancy
_atom_site_site_symmetry_order
_atom_site_calc_flag
_atom_site_refinement_flags_posn
_atom_site_refinement_flags_adp
_atom_site_refinement_flags_occupancy
_atom_site_disorder_assembly
_atom_site_disorder_group
O1 O 0.6303(4) 0.4049(3) 0.49064(6) 0.0559(10) Uani 1 1 d . . . . .
O2 O 0.6816(4) 0.5866(3) 0.47893(6) 0.0568(10) Uani 1 1 d . . . . .
O3 O 0.7013(4) -0.0287(3) 0.40457(6) 0.0577(10) Uani 1 1 d . . . . .
O4 O 0.4849(4) 0.2838(3) 0.35816(6) 0.0577(11) Uani 1 1 d . . . . .
O5 O 0.4826(5) 0.1271(4) 0.33584(7) 0.0712(13) Uani 1 1 d . . . . .
O6 O 0.2474(5) 0.7953(3) 0.29975(6) 0.0665(12) Uani 1 1 d . . . . .
C1 C 0.5435(7) 0.3033(5) 0.48283(8) 0.0530(14) Uani 1 1 d . . . . .
H1A H 0.4472 0.2987 0.4904 0.064 Uiso 1 1 calc R U . . .
H1B H 0.5985 0.2311 0.4854 0.064 Uiso 1 1 calc R U . . .
C2 C 0.5211(6) 0.3238(5) 0.45826(8) 0.0467(13) Uani 1 1 d . . . . .
C3 C 0.5419(6) 0.4504(5) 0.45532(8) 0.0488(13) Uani 1 1 d . . . . .
C4 C 0.6259(6) 0.4915(6) 0.47541(9) 0.0530(14) Uani 1 1 d . . . . .
C5 C 0.5137(6) 0.2363(5) 0.44303(8) 0.0442(12) Uani 1 1 d . . . . .
C6 C 0.4985(6) 0.1119(5) 0.44960(8) 0.0481(13) Uani 1 1 d . . . . .
C7 C 0.4097(6) 0.0782(5) 0.46791(8) 0.0514(14) Uani 1 1 d . . . . .
H7 H 0.3545 0.1345 0.4756 0.062 Uiso 1 1 calc R U . . .
C8 C 0.4035(7) -0.0381(5) 0.47468(9) 0.0562(15) Uani 1 1 d . . . . .
H8 H 0.3450 -0.0585 0.4869 0.067 Uiso 1 1 calc R U . . .
C9 C 0.4835(7) -0.1246(5) 0.46340(9) 0.0588(16) Uani 1 1 d . . . . .
H9 H 0.4831 -0.2017 0.4684 0.071 Uiso 1 1 calc R U . . .
C10 C 0.5634(6) -0.0935(5) 0.44467(9) 0.0528(14) Uani 1 1 d . . . . .
H10 H 0.6144 -0.1512 0.4367 0.063 Uiso 1 1 calc R U . . .
C11 C 0.5696(6) 0.0220(5) 0.43740(8) 0.0446(12) Uani 1 1 d . . . . .
C12 C 0.6461(6) 0.0491(5) 0.41612(9) 0.0495(13) Uani 1 1 d . . . . .
C13 C 0.6536(6) 0.1747(5) 0.40879(8) 0.0491(13) Uani 1 1 d . . . . .
H13A H 0.6468 0.1769 0.3927 0.059 Uiso 1 1 calc R U . . .
H13B H 0.7514 0.2060 0.4129 0.059 Uiso 1 1 calc R U . . .
C14 C 0.5309(6) 0.2556(5) 0.41844(8) 0.0503(13) Uani 1 1 d . . . . .
H14A H 0.5576 0.3368 0.4157 0.060 Uiso 1 1 calc R U . . .
H14B H 0.4357 0.2400 0.4111 0.060 Uiso 1 1 calc R U . . .
C15 C 0.4978(6) 0.5354(5) 0.44095(8) 0.0489(13) Uani 1 1 d . . . . .
H15 H 0.5408 0.6081 0.4440 0.059 Uiso 1 1 calc R U . . .
C16 C 0.3975(6) 0.5374(5) 0.42179(8) 0.0458(13) Uani 1 1 d . . . . .
C17 C 0.4029(6) 0.6347(5) 0.40766(8) 0.0500(13) Uani 1 1 d . . . . .
H17 H 0.4707 0.6949 0.4107 0.060 Uiso 1 1 calc R U . . .
C18 C 0.3099(6) 0.6434(5) 0.38938(9) 0.0518(14) Uani 1 1 d . . . . .
H18 H 0.3181 0.7070 0.3798 0.062 Uiso 1 1 calc R U . . .
C19 C 0.2035(6) 0.5558(5) 0.38543(9) 0.0512(14) Uani 1 1 d . . . . .
H19 H 0.1391 0.5610 0.3733 0.061 Uiso 1 1 calc R U . . .
C20 C 0.1944(6) 0.4609(5) 0.39974(9) 0.0515(14) Uani 1 1 d . . . . .
H20 H 0.1236 0.4024 0.3971 0.062 Uiso 1 1 calc R U . . .
C21 C 0.2878(6) 0.4520(5) 0.41764(9) 0.0480(13) Uani 1 1 d . . . . .
H21 H 0.2784 0.3885 0.4272 0.058 Uiso 1 1 calc R U . . .
C22 C 0.5325(7) 0.4073(5) 0.35736(9) 0.0529(14) Uani 1 1 d . . . . .
H22A H 0.6248 0.4190 0.3657 0.063 Uiso 1 1 calc R U . . .
H22B H 0.4549 0.4583 0.3633 0.063 Uiso 1 1 calc R U . . .
C23 C 0.5573(6) 0.4305(5) 0.33288(8) 0.0443(12) Uani 1 1 d . . . . .
C24 C 0.5791(6) 0.3157(5) 0.32273(8) 0.0488(13) Uani 1 1 d . . . . .
C25 C 0.5104(7) 0.2288(6) 0.33842(9) 0.0585(15) Uani 1 1 d . . . . .
C26 C 0.5306(6) 0.5344(5) 0.32248(8) 0.0445(12) Uani 1 1 d . . . . .
C27 C 0.5217(6) 0.6463(5) 0.33445(8) 0.0462(13) Uani 1 1 d . . . . .
C28 C 0.6095(6) 0.6679(5) 0.35314(8) 0.0468(13) Uani 1 1 d . . . . .
H28 H 0.6665 0.6076 0.3593 0.056 Uiso 1 1 calc R U . . .
C29 C 0.6132(6) 0.7787(5) 0.36279(9) 0.0512(14) Uani 1 1 d . . . . .
H29 H 0.6744 0.7920 0.3751 0.061 Uiso 1 1 calc R U . . .
C30 C 0.5267(7) 0.8694(5) 0.35432(9) 0.0564(15) Uani 1 1 d . . . . .
H30 H 0.5302 0.9434 0.3608 0.068 Uiso 1 1 calc R U . . .
C31 C 0.4353(6) 0.8490(5) 0.33622(9) 0.0524(14) Uani 1 1 d . . . . .
H31 H 0.3758 0.9094 0.3307 0.063 Uiso 1 1 calc R U . . .
C32 C 0.4310(6) 0.7387(5) 0.32611(8) 0.0481(13) Uani 1 1 d . . . . .
C33 C 0.3351(6) 0.7198(5) 0.30607(9) 0.0510(14) Uani 1 1 d . . . . .
C34 C 0.3503(6) 0.6047(5) 0.29429(9) 0.0528(14) Uani 1 1 d . . . . .
H34A H 0.3369 0.6176 0.2785 0.063 Uiso 1 1 calc R U . . .
H34B H 0.2701 0.5531 0.2992 0.063 Uiso 1 1 calc R U . . .
C35 C 0.5023(6) 0.5427(5) 0.29801(8) 0.0488(13) Uani 1 1 d . . . . .
H35A H 0.4997 0.4648 0.2915 0.059 Uiso 1 1 calc R U . . .
H35B H 0.5825 0.5868 0.2909 0.059 Uiso 1 1 calc R U . . .
C36 C 0.6530(6) 0.2757(5) 0.30471(8) 0.0506(14) Uani 1 1 d . . . . .
H36 H 0.6362 0.1969 0.3016 0.061 Uiso 1 1 calc R U . . .
C37 C 0.7546(6) 0.3341(5) 0.28921(8) 0.0501(13) Uani 1 1 d . . . . .
C38 C 0.7794(7) 0.2849(5) 0.26835(9) 0.0562(15) Uani 1 1 d . . . . .
H38 H 0.7260 0.2180 0.2643 0.067 Uiso 1 1 calc R U . . .
C39 C 0.8805(7) 0.3321(6) 0.25348(9) 0.0623(17) Uani 1 1 d . . . . .
H39 H 0.8920 0.2997 0.2394 0.075 Uiso 1 1 calc R U . . .
C40 C 0.9650(7) 0.4288(6) 0.25982(10) 0.0635(16) Uani 1 1 d . . . . .
H40 H 1.0356 0.4602 0.2501 0.076 Uiso 1 1 calc R U . . .
C41 C 0.9448(7) 0.4787(5) 0.28056(9) 0.0577(15) Uani 1 1 d . . . . .
H41 H 1.0022 0.5433 0.2847 0.069 Uiso 1 1 calc R U . . .
C42 C 0.8402(6) 0.4333(5) 0.29500(9) 0.0516(14) Uani 1 1 d . . . . .
H42 H 0.8259 0.4685 0.3088 0.062 Uiso 1 1 calc R U . . .

loop_
_atom_site_aniso_label
_atom_site_aniso_U_11
_atom_site_aniso_U_22
_atom_site_aniso_U_33
_atom_site_aniso_U_23
_atom_site_aniso_U_13
_atom_site_aniso_U_12
O1 0.066(3) 0.049(2) 0.052(2) -0.0040(18) -0.0067(18) -0.0015(19)
O2 0.059(2) 0.047(3) 0.064(2) -0.0066(18) -0.0016(18) -0.0040(19)
O3 0.060(2) 0.055(3) 0.058(2) -0.0096(18) 0.0014(18) 0.002(2)
O4 0.071(3) 0.043(2) 0.059(2) 0.0088(18) 0.0055(19) -0.0002(19)
O5 0.099(4) 0.034(3) 0.080(3) 0.001(2) 0.008(2) -0.010(2)
O6 0.068(3) 0.058(3) 0.073(3) 0.008(2) -0.003(2) 0.019(2)
C1 0.065(4) 0.040(3) 0.055(3) -0.002(2) -0.004(3) 0.004(3)
C2 0.044(3) 0.041(3) 0.055(3) -0.003(2) -0.001(2) 0.003(2)
C3 0.050(3) 0.048(4) 0.049(3) -0.002(2) 0.003(2) 0.003(3)
C4 0.050(3) 0.056(4) 0.053(3) -0.002(3) -0.001(3) 0.009(3)
C5 0.042(3) 0.041(3) 0.050(3) -0.001(2) -0.001(2) 0.002(2)
C6 0.050(3) 0.047(3) 0.048(3) -0.003(2) -0.001(2) -0.002(3)
C7 0.052(3) 0.052(4) 0.050(3) -0.001(3) 0.003(2) 0.002(3)
C8 0.065(4) 0.054(4) 0.050(3) 0.003(3) 0.003(3) -0.005(3)
C9 0.073(4) 0.048(4) 0.055(3) 0.000(3) -0.006(3) -0.003(3)
C10 0.058(3) 0.046(4) 0.055(3) -0.002(3) -0.001(3) 0.002(3)
C11 0.043(3) 0.045(3) 0.045(3) -0.002(2) -0.001(2) 0.000(2)
C12 0.046(3) 0.051(4) 0.052(3) -0.005(3) -0.008(2) 0.007(3)
C13 0.049(3) 0.055(4) 0.044(3) 0.000(2) 0.000(2) -0.001(3)
C14 0.056(3) 0.040(3) 0.055(3) -0.003(2) 0.000(2) -0.004(3)
C15 0.051(3) 0.044(3) 0.051(3) -0.003(2) 0.005(2) -0.004(2)
C16 0.045(3) 0.039(3) 0.053(3) -0.005(2) -0.001(2) 0.005(2)
C17 0.053(3) 0.037(3) 0.061(3) 0.001(2) 0.001(3) -0.001(3)
C18 0.056(3) 0.046(3) 0.054(3) 0.005(2) 0.005(3) 0.006(3)
C19 0.052(3) 0.043(3) 0.059(3) -0.002(3) -0.004(3) 0.005(3)
C20 0.052(3) 0.043(3) 0.059(3) -0.004(3) -0.002(3) 0.003(3)
C21 0.050(3) 0.041(3) 0.053(3) 0.001(2) 0.002(2) 0.005(2)
C22 0.065(4) 0.037(3) 0.056(3) -0.002(2) 0.003(3) 0.007(3)
C23 0.043(3) 0.040(3) 0.050(3) -0.001(2) 0.001(2) 0.003(2)
C24 0.055(3) 0.040(3) 0.052(3) 0.004(2) -0.007(2) 0.001(3)
C25 0.066(4) 0.057(4) 0.052(3) 0.002(3) 0.002(3) 0.000(3)
C26 0.044(3) 0.039(3) 0.051(3) 0.000(2) 0.001(2) -0.003(2)
C27 0.049(3) 0.042(3) 0.047(3) 0.000(2) 0.004(2) 0.000(2)
C28 0.051(3) 0.040(3) 0.050(3) 0.004(2) 0.002(2) -0.002(2)
C29 0.055(3) 0.048(4) 0.051(3) 0.000(3) 0.005(2) -0.002(3)
C30 0.068(4) 0.047(4) 0.055(3) -0.003(3) 0.012(3) -0.002(3)
C31 0.056(3) 0.040(3) 0.061(3) 0.002(3) 0.007(3) 0.009(3)
C32 0.051(3) 0.042(3) 0.051(3) 0.006(2) 0.009(2) 0.000(3)
C33 0.048(3) 0.049(4) 0.056(3) 0.004(3) 0.002(2) 0.007(3)
C34 0.054(3) 0.046(4) 0.059(3) 0.005(3) -0.006(3) 0.004(3)
C35 0.054(3) 0.039(3) 0.053(3) 0.000(2) 0.001(2) 0.000(2)
C36 0.065(4) 0.041(3) 0.045(3) -0.002(2) -0.002(3) 0.004(3)
C37 0.058(3) 0.046(3) 0.046(3) 0.001(2) -0.002(2) 0.010(3)
C38 0.062(4) 0.049(4) 0.057(3) -0.003(3) -0.005(3) 0.007(3)
C39 0.073(4) 0.067(4) 0.047(3) -0.005(3) 0.000(3) 0.001(3)
C40 0.062(4) 0.074(5) 0.055(3) 0.011(3) 0.007(3) 0.004(3)
C41 0.057(4) 0.059(4) 0.057(3) -0.001(3) 0.002(3) 0.002(3)
C42 0.056(3) 0.045(3) 0.054(3) -0.008(3) -0.003(3) 0.009(3)

loop_
_atom_type_symbol
_atom_type_description
_atom_type_scat_dispersion_real
_atom_type_scat_dispersion_imag
_atom_type_scat_source
C C 0.0181 0.0091
;
International Tables for Crystallography
(Vol. C, Tables 4.2.6.8 and 6.1.1.4)
;
H H 0.0000 0.0000
;
International Tables for Crystallography
(Vol. C, Table 6.1.1.4)
;
O O 0.0492 0.0322
;
International Tables for Crystallography
(Vol. C, Tables 4.2.6.8 and 6.1.1.4)
;

loop_
_geom_angle_atom_site_label_1
_geom_angle_atom_site_label_2
_geom_angle_atom_site_label_3
_geom_angle
_geom_angle_site_symmetry_1
_geom_angle_site_symmetry_3
_geom_angle_publ_flag
C4 O1 C1 110.2(4) . . ?
C25 O4 C22 111.3(4) . . ?
O1 C1 C2 105.1(4) . . ?
O1 C1 H1A 110.7 . . ?
C2 C1 H1A 110.7 . . ?
O1 C1 H1B 110.7 . . ?
C2 C1 H1B 110.7 . . ?
H1A C1 H1B 108.8 . . ?
C5 C2 C3 130.4(5) . . ?
C5 C2 C1 123.7(5) . . ?
C3 C2 C1 104.7(4) . . ?
C15 C3 C2 138.1(5) . . ?
C15 C3 C4 115.9(5) . . ?
C2 C3 C4 105.8(5) . . ?
O2 C4 O1 121.7(5) . . ?
O2 C4 C3 128.7(5) . . ?
O1 C4 C3 109.6(5) . . ?
C2 C5 C6 121.9(5) . . ?
C2 C5 C14 123.6(5) . . ?
C6 C5 C14 114.4(4) . . ?
C7 C6 C11 117.4(5) . . ?
C7 C6 C5 121.5(5) . . ?
C11 C6 C5 121.1(5) . . ?
C8 C7 C6 120.8(5) . . ?
C8 C7 H7 119.6 . . ?
C6 C7 H7 119.6 . . ?
C7 C8 C9 120.9(5) . . ?
C7 C8 H8 119.6 . . ?
C9 C8 H8 119.6 . . ?
C10 C9 C8 118.6(6) . . ?
C10 C9 H9 120.7 . . ?
C8 C9 H9 120.7 . . ?
C9 C10 C11 121.4(5) . . ?
C9 C10 H10 119.3 . . ?
C11 C10 H10 119.3 . . ?
C10 C11 C6 120.5(5) . . ?
C10 C11 C12 119.2(5) . . ?
C6 C11 C12 120.3(5) . . ?
O3 C12 C11 121.4(5) . . ?
O3 C12 C13 120.3(5) . . ?
C11 C12 C13 118.3(5) . . ?
C12 C13 C14 115.4(4) . . ?
C12 C13 H13A 108.4 . . ?
C14 C13 H13A 108.4 . . ?
C12 C13 H13B 108.4 . . ?
C14 C13 H13B 108.4 . . ?
H13A C13 H13B 107.5 . . ?
C5 C14 C13 110.8(4) . . ?
C5 C14 H14A 109.5 . . ?
C13 C14 H14A 109.5 . . ?
C5 C14 H14B 109.5 . . ?
C13 C14 H14B 109.5 . . ?
H14A C14 H14B 108.1 . . ?
C3 C15 C16 133.8(5) . . ?
C3 C15 H15 113.1 . . ?
C16 C15 H15 113.1 . . ?
C17 C16 C21 117.8(5) . . ?
C17 C16 C15 118.2(5) . . ?
C21 C16 C15 123.7(5) . . ?
C18 C17 C16 121.5(5) . . ?
C18 C17 H17 119.3 . . ?
C16 C17 H17 119.3 . . ?
C17 C18 C19 119.3(5) . . ?
C17 C18 H18 120.3 . . ?
C19 C18 H18 120.3 . . ?
C20 C19 C18 119.5(5) . . ?
C20 C19 H19 120.2 . . ?
C18 C19 H19 120.2 . . ?
C21 C20 C19 120.9(5) . . ?
C21 C20 H20 119.5 . . ?
C19 C20 H20 119.5 . . ?
C20 C21 C16 120.8(5) . . ?
C20 C21 H21 119.6 . . ?
C16 C21 H21 119.6 . . ?
O4 C22 C23 103.9(4) . . ?
O4 C22 H22A 111.0 . . ?
C23 C22 H22A 111.0 . . ?
O4 C22 H22B 111.0 . . ?
C23 C22 H22B 111.0 . . ?
H22A C22 H22B 109.0 . . ?
C26 C23 C24 127.8(5) . . ?
C26 C23 C22 125.1(5) . . ?
C24 C23 C22 105.7(4) . . ?
C36 C24 C23 134.9(5) . . ?
C36 C24 C25 118.8(5) . . ?
C23 C24 C25 106.0(5) . . ?
O5 C25 O4 121.7(5) . . ?
O5 C25 C24 130.0(6) . . ?
O4 C25 C24 108.3(5) . . ?
C23 C26 C27 122.7(5) . . ?
C23 C26 C35 122.4(5) . . ?
C27 C26 C35 114.8(4) . . ?
C28 C27 C32 118.2(5) . . ?
C28 C27 C26 121.4(5) . . ?
C32 C27 C26 120.2(5) . . ?
C29 C28 C27 120.8(5) . . ?
C29 C28 H28 119.6 . . ?
C27 C28 H28 119.6 . . ?
C30 C29 C28 120.8(5) . . ?
C30 C29 H29 119.6 . . ?
C28 C29 H29 119.6 . . ?
C31 C30 C29 119.4(5) . . ?
C31 C30 H30 120.3 . . ?
C29 C30 H30 120.3 . . ?
C30 C31 C32 120.8(5) . . ?
C30 C31 H31 119.6 . . ?
C32 C31 H31 119.6 . . ?
C31 C32 C27 119.9(5) . . ?
C31 C32 C33 119.8(5) . . ?
C27 C32 C33 120.2(5) . . ?
O6 C33 C32 120.9(5) . . ?
O6 C33 C34 121.9(5) . . ?
C32 C33 C34 117.2(5) . . ?
C33 C34 C35 114.4(5) . . ?
C33 C34 H34A 108.7 . . ?
C35 C34 H34A 108.7 . . ?
C33 C34 H34B 108.7 . . ?
C35 C34 H34B 108.7 . . ?
H34A C34 H34B 107.6 . . ?
C26 C35 C34 108.6(4) . . ?
C26 C35 H35A 110.0 . . ?
C34 C35 H35A 110.0 . . ?
C26 C35 H35B 110.0 . . ?
C34 C35 H35B 110.0 . . ?
H35A C35 H35B 108.4 . . ?
C24 C36 C37 131.4(5) . . ?
C24 C36 H36 114.3 . . ?
C37 C36 H36 114.3 . . ?
C38 C37 C42 117.5(5) . . ?
C38 C37 C36 119.4(5) . . ?
C42 C37 C36 122.9(5) . . ?
C39 C38 C37 122.1(6) . . ?
C39 C38 H38 118.9 . . ?
C37 C38 H38 118.9 . . ?
C38 C39 C40 118.9(5) . . ?
C38 C39 H39 120.5 . . ?
C40 C39 H39 120.5 . . ?
C41 C40 C39 120.4(6) . . ?
C41 C40 H40 119.8 . . ?
C39 C40 H40 119.8 . . ?
C42 C41 C40 120.2(6) . . ?
C42 C41 H41 119.9 . . ?
C40 C41 H41 119.9 . . ?
C41 C42 C37 120.8(5) . . ?
C41 C42 H42 119.6 . . ?
C37 C42 H42 119.6 . . ?

loop_
_geom_bond_atom_site_label_1
_geom_bond_atom_site_label_2
_geom_bond_distance
_geom_bond_site_symmetry_2
_geom_bond_publ_flag
O1 C4 1.348(6) . ?
O1 C1 1.468(6) . ?
O2 C4 1.211(6) . ?
O3 C12 1.229(6) . ?
O4 C25 1.362(7) . ?
O4 C22 1.471(6) . ?
O5 C25 1.196(7) . ?
O6 C33 1.222(6) . ?
C1 C2 1.511(7) . ?
C1 H1A 0.9700 . ?
C1 H1B 0.9700 . ?
C2 C5 1.356(7) . ?
C2 C3 1.467(7) . ?
C3 C15 1.357(7) . ?
C3 C4 1.496(7) . ?
C5 C6 1.479(7) . ?
C5 C14 1.504(7) . ?
C6 C7 1.409(7) . ?
C6 C11 1.410(7) . ?
C7 C8 1.388(7) . ?
C7 H7 0.9300 . ?
C8 C9 1.393(8) . ?
C8 H8 0.9300 . ?
C9 C10 1.378(8) . ?
C9 H9 0.9300 . ?
C10 C11 1.390(7) . ?
C10 H10 0.9300 . ?
C11 C12 1.482(7) . ?
C12 C13 1.500(7) . ?
C13 C14 1.541(7) . ?
C13 H13A 0.9700 . ?
C13 H13B 0.9700 . ?
C14 H14A 0.9700 . ?
C14 H14B 0.9700 . ?
C15 C16 1.457(7) . ?
C15 H15 0.9300 . ?
C16 C17 1.399(7) . ?
C16 C21 1.400(7) . ?
C17 C18 1.379(7) . ?
C17 H17 0.9300 . ?
C18 C19 1.395(7) . ?
C18 H18 0.9300 . ?
C19 C20 1.386(7) . ?
C19 H19 0.9300 . ?
C20 C21 1.363(7) . ?
C20 H20 0.9300 . ?
C21 H21 0.9300 . ?
C22 C23 1.514(7) . ?
C22 H22A 0.9700 . ?
C22 H22B 0.9700 . ?
C23 C26 1.361(7) . ?
C23 C24 1.457(7) . ?
C24 C36 1.347(7) . ?
C24 C25 1.499(8) . ?
C26 C27 1.467(7) . ?
C26 C35 1.498(7) . ?
C27 C28 1.391(7) . ?
C27 C32 1.418(7) . ?
C28 C29 1.390(7) . ?
C28 H28 0.9300 . ?
C29 C30 1.386(7) . ?
C29 H29 0.9300 . ?
C30 C31 1.378(8) . ?
C30 H30 0.9300 . ?
C31 C32 1.398(7) . ?
C31 H31 0.9300 . ?
C32 C33 1.492(7) . ?
C33 C34 1.498(7) . ?
C34 C35 1.539(7) . ?
C34 H34A 0.9700 . ?
C34 H34B 0.9700 . ?
C35 H35A 0.9700 . ?
C35 H35B 0.9700 . ?
C36 C37 1.459(7) . ?
C36 H36 0.9300 . ?
C37 C38 1.393(7) . ?
C37 C42 1.406(7) . ?
C38 C39 1.377(8) . ?
C38 H38 0.9300 . ?
C39 C40 1.387(8) . ?
C39 H39 0.9300 . ?
C40 C41 1.384(8) . ?
C40 H40 0.9300 . ?
C41 C42 1.372(8) . ?
C41 H41 0.9300 . ?
C42 H42 0.9300 . ?

loop_
_geom_torsion_atom_site_label_1
_geom_torsion_atom_site_label_2
_geom_torsion_atom_site_label_3
_geom_torsion_atom_site_label_4
_geom_torsion
_geom_torsion_site_symmetry_1
_geom_torsion_site_symmetry_2
_geom_torsion_site_symmetry_3
_geom_torsion_site_symmetry_4
_geom_torsion_publ_flag
C4 O1 C1 C2 15.6(6) . . . . ?
O1 C1 C2 C5 147.5(5) . . . . ?
O1 C1 C2 C3 -21.3(5) . . . . ?
C5 C2 C3 C15 37.7(10) . . . . ?
C1 C2 C3 C15 -154.6(7) . . . . ?
C5 C2 C3 C4 -148.4(5) . . . . ?
C1 C2 C3 C4 19.3(5) . . . . ?
C1 O1 C4 O2 175.1(5) . . . . ?
C1 O1 C4 C3 -3.5(6) . . . . ?
C15 C3 C4 O2 -13.5(9) . . . . ?
C2 C3 C4 O2 171.1(5) . . . . ?
C15 C3 C4 O1 165.0(5) . . . . ?
C2 C3 C4 O1 -10.5(6) . . . . ?
C3 C2 C5 C6 177.3(5) . . . . ?
C1 C2 C5 C6 11.6(8) . . . . ?
C3 C2 C5 C14 1.8(9) . . . . ?
C1 C2 C5 C14 -163.9(5) . . . . ?
C2 C5 C6 C7 37.1(7) . . . . ?
C14 C5 C6 C7 -147.0(5) . . . . ?
C2 C5 C6 C11 -144.5(5) . . . . ?
C14 C5 C6 C11 31.4(7) . . . . ?
C11 C6 C7 C8 5.3(8) . . . . ?
C5 C6 C7 C8 -176.2(5) . . . . ?
C6 C7 C8 C9 -0.7(9) . . . . ?
C7 C8 C9 C10 -3.2(9) . . . . ?
C8 C9 C10 C11 2.3(9) . . . . ?
C9 C10 C11 C6 2.5(8) . . . . ?
C9 C10 C11 C12 -174.8(5) . . . . ?
C7 C6 C11 C10 -6.2(7) . . . . ?
C5 C6 C11 C10 175.3(5) . . . . ?
C7 C6 C11 C12 171.1(5) . . . . ?
C5 C6 C11 C12 -7.4(7) . . . . ?
C10 C11 C12 O3 1.6(8) . . . . ?
C6 C11 C12 O3 -175.7(5) . . . . ?
C10 C11 C12 C13 -179.0(5) . . . . ?
C6 C11 C12 C13 3.7(7) . . . . ?
O3 C12 C13 C14 155.7(5) . . . . ?
C11 C12 C13 C14 -23.8(7) . . . . ?
C2 C5 C14 C13 126.6(5) . . . . ?
C6 C5 C14 C13 -49.3(6) . . . . ?
C12 C13 C14 C5 46.0(6) . . . . ?
C2 C3 C15 C16 4.3(11) . . . . ?
C4 C3 C15 C16 -169.1(5) . . . . ?
C3 C15 C16 C17 -166.0(6) . . . . ?
C3 C15 C16 C21 19.3(9) . . . . ?
C21 C16 C17 C18 -4.0(8) . . . . ?
C15 C16 C17 C18 -179.1(5) . . . . ?
C16 C17 C18 C19 2.9(8) . . . . ?
C17 C18 C19 C20 -0.9(8) . . . . ?
C18 C19 C20 C21 0.1(8) . . . . ?
C19 C20 C21 C16 -1.3(8) . . . . ?
C17 C16 C21 C20 3.2(8) . . . . ?
C15 C16 C21 C20 178.0(5) . . . . ?
C25 O4 C22 C23 12.9(6) . . . . ?
O4 C22 C23 C26 146.2(5) . . . . ?
O4 C22 C23 C24 -20.8(5) . . . . ?
C26 C23 C24 C36 40.9(10) . . . . ?
C22 C23 C24 C36 -152.5(6) . . . . ?
C26 C23 C24 C25 -145.4(5) . . . . ?
C22 C23 C24 C25 21.1(5) . . . . ?
C22 O4 C25 O5 178.2(6) . . . . ?
C22 O4 C25 C24 0.0(6) . . . . ?
C36 C24 C25 O5 -16.7(10) . . . . ?
C23 C24 C25 O5 168.4(6) . . . . ?
C36 C24 C25 O4 161.2(5) . . . . ?
C23 C24 C25 O4 -13.6(6) . . . . ?
C24 C23 C26 C27 -175.3(5) . . . . ?
C22 C23 C26 C27 20.6(8) . . . . ?
C24 C23 C26 C35 7.0(8) . . . . ?
C22 C23 C26 C35 -157.1(5) . . . . ?
C23 C26 C27 C28 33.7(7) . . . . ?
C35 C26 C27 C28 -148.4(5) . . . . ?
C23 C26 C27 C32 -151.2(5) . . . . ?
C35 C26 C27 C32 26.7(7) . . . . ?
C32 C27 C28 C29 -2.7(7) . . . . ?
C26 C27 C28 C29 172.4(5) . . . . ?
C27 C28 C29 C30 1.5(8) . . . . ?
C28 C29 C30 C31 0.5(8) . . . . ?
C29 C30 C31 C32 -1.1(8) . . . . ?
C30 C31 C32 C27 -0.2(8) . . . . ?
C30 C31 C32 C33 -178.0(5) . . . . ?
C28 C27 C32 C31 2.1(8) . . . . ?
C26 C27 C32 C31 -173.2(4) . . . . ?
C28 C27 C32 C33 179.9(5) . . . . ?
C26 C27 C32 C33 4.6(7) . . . . ?
C31 C32 C33 O6 -8.1(8) . . . . ?
C27 C32 C33 O6 174.1(5) . . . . ?
C31 C32 C33 C34 172.3(5) . . . . ?
C27 C32 C33 C34 -5.5(7) . . . . ?
O6 C33 C34 C35 156.5(5) . . . . ?
C32 C33 C34 C35 -23.9(7) . . . . ?
C23 C26 C35 C34 124.1(5) . . . . ?
C27 C26 C35 C34 -53.7(6) . . . . ?
C33 C34 C35 C26 52.4(6) . . . . ?
C23 C24 C36 C37 6.9(11) . . . . ?
C25 C24 C36 C37 -166.1(5) . . . . ?
C24 C36 C37 C38 -160.2(6) . . . . ?
C24 C36 C37 C42 25.6(9) . . . . ?
C42 C37 C38 C39 -1.7(8) . . . . ?
C36 C37 C38 C39 -176.2(5) . . . . ?
C37 C38 C39 C40 2.8(9) . . . . ?
C38 C39 C40 C41 -1.7(9) . . . . ?
C39 C40 C41 C42 -0.4(9) . . . . ?
C40 C41 C42 C37 1.4(8) . . . . ?
C38 C37 C42 C41 -0.4(8) . . . . ?
C36 C37 C42 C41 173.9(5) . . . . ?
